data_2108847
loop_
_publ_author_name
'Bujak, Maciej'
'Podsiad\/lo, Marcin'
'Katrusiak, Andrzej'

_publ_section_title
;
 Properties and interactions -- melting point of tribromobenzene isomers
;
_journal_coeditor_code LO5092
_journal_issue 4
_journal_name_full 'Acta Crystallographica Section B'
_journal_page_first
;
;
_journal_paper_doi 10.1107/S2052520621006399
_journal_volume 77
_journal_year 2021
_chemical_formula_moiety 'C6 H3 Br3'
_chemical_formula_sum 'C6 H3 Br3'
_chemical_formula_weight 314.78
_space_group_crystal_system monoclinic
_space_group_IT_number 14
_space_group_name_Hall '-P 2ybc'
_space_group_name_H-M_alt 'P 1 21/c 1'
_atom_sites_solution_hydrogens difmap
_atom_sites_solution_primary direct
_atom_sites_solution_secondary difmap
_audit_creation_method SHELXL-2014/7
_cell_angle_alpha 90
_cell_angle_beta 113.276(7)
_cell_angle_gamma 90
_cell_formula_units_Z 8
_cell_length_a 12.9832(8)
_cell_length_b 8.3806(6)
_cell_length_c 15.5159(10)
_cell_measurement_reflns_used 2431
_cell_measurement_temperature 270.0(1)
_cell_measurement_theta_max 23.15
_cell_measurement_theta_min 2.98
_cell_volume 1550.8(2)
_computing_cell_refinement 'CrysAlisPro 1.171.39.46 (Rigaku Oxford Diffraction, 2018)'
_computing_data_collection 'CrysAlisPro 1.171.39.46 (Rigaku Oxford Diffraction, 2018)'
_computing_data_reduction 'CrysAlisPro 1.171.39.46 (Rigaku Oxford Diffraction, 2018)'
_computing_molecular_graphics 'Mercury (Macrae at al., 2020)'
_computing_publication_material 'SHELXL-2014/7 (Sheldrick, 2014)'
_computing_structure_refinement 'SHELXL-2014/7 (Sheldrick, 2014)'
_computing_structure_solution 'SHELXS-97 (Sheldrick, 2008)'
_diffrn_ambient_temperature 270.0(1)
_diffrn_detector_area_resol_mean 16.1544
_diffrn_measured_fraction_theta_full 0.998
_diffrn_measured_fraction_theta_max 0.998
_diffrn_measurement_device_type 'Xcalibur, Eos'
_diffrn_measurement_method '\w scans'
_diffrn_radiation_type MoK\a
_diffrn_radiation_wavelength 0.71073
_diffrn_reflns_av_R_equivalents 0.0862
_diffrn_reflns_av_unetI/netI 0.0579
_diffrn_reflns_Laue_measured_fraction_full 0.998
_diffrn_reflns_Laue_measured_fraction_max 0.998
_diffrn_reflns_limit_h_max 16
_diffrn_reflns_limit_h_min -16
_diffrn_reflns_limit_k_max 10
_diffrn_reflns_limit_k_min -10
_diffrn_reflns_limit_l_max 19
_diffrn_reflns_limit_l_min -19
_diffrn_reflns_number 21557
_diffrn_reflns_point_group_measured_fraction_full 0.998
_diffrn_reflns_point_group_measured_fraction_max 0.998
_diffrn_reflns_theta_full 25.242
_diffrn_reflns_theta_max 25.998
_diffrn_reflns_theta_min 2.858
_diffrn_source 'fine-focus sealed X-ray tube'
_exptl_absorpt_coefficient_mu 15.512
_exptl_absorpt_correction_T_max 0.172
_exptl_absorpt_correction_T_min 0.046
_exptl_absorpt_correction_type analytical
_exptl_absorpt_process_details
;
CrysAlisPro 1.171.39.46 (Rigaku Oxford Diffraction, 2018)
Analytical numeric absorption correction using a multifaceted crystal
model based on expressions derived by R.C. Clark & J.S. Reid.
(Clark, R. C. & Reid, J. S. (1995). Acta Cryst. A51, 887-897)
Empirical absorption correction using spherical harmonics,
implemented in SCALE3 ABSPACK scaling algorithm.
;
_exptl_crystal_colour yellow
_exptl_crystal_density_diffrn 2.697
_exptl_crystal_density_method 'not measured'
_exptl_crystal_description tabular
_exptl_crystal_F_000 1152
_exptl_crystal_size_max 0.48
_exptl_crystal_size_mid 0.25
_exptl_crystal_size_min 0.18
_refine_diff_density_max 0.630
_refine_diff_density_min -0.687
_refine_diff_density_rms 0.120
_refine_ls_extinction_coef 0.00081(8)
_refine_ls_extinction_expression Fc^*^=kFc[1+0.001xFc^2^\l^3^/sin(2\q)]^-1/4^
_refine_ls_extinction_method 'SHELXL-2014/7 (Sheldrick 2014)'
_refine_ls_goodness_of_fit_ref 0.976
_refine_ls_hydrogen_treatment constr
_refine_ls_matrix_type full
_refine_ls_number_parameters 164
_refine_ls_number_reflns 3041
_refine_ls_number_restraints 5
_refine_ls_restrained_S_all 0.977
_refine_ls_R_factor_all 0.0862
_refine_ls_R_factor_gt 0.0395
_refine_ls_shift/su_max 0.000
_refine_ls_shift/su_mean 0.000
_refine_ls_structure_factor_coef Fsqd
_refine_ls_weighting_details 'w=1/[\s^2^(Fo^2^)+(0.0237P)^2^] where P=(Fo^2^+2Fc^2^)/3'
_refine_ls_weighting_scheme calc
_refine_ls_wR_factor_gt 0.0668
_refine_ls_wR_factor_ref 0.0753
_reflns_Friedel_coverage 0.000
_reflns_number_gt 1880
_reflns_number_total 3041
_reflns_threshold_expression 'I > 2\s(I)'
_cod_data_source_file lo5092sup1.cif
_cod_data_source_block 123TBB_270K
_cod_original_sg_symbol_H-M 'P 21/c'
_cod_database_code 2108847
_shelx_shelxl_version_number 2014/7
_shelx_space_group_comment
;
The symmetry employed for this shelxl refinement is uniquely defined
by the following loop, which should always be used as a source of
symmetry information in preference to the above space-group names.
They are only intended as comments.
;
_shelx_estimated_absorpt_t_min 0.050
_shelx_estimated_absorpt_t_max 0.167

loop_
_space_group_symop_operation_xyz
'x, y, z'
'-x, y+1/2, -z+1/2'
'-x, -y, -z'
'x, -y-1/2, z-1/2'

loop_
_atom_site_label
_atom_site_type_symbol
_atom_site_fract_x
_atom_site_fract_y
_atom_site_fract_z
_atom_site_U_iso_or_equiv
_atom_site_adp_type
_atom_site_occupancy
_atom_site_site_symmetry_order
_atom_site_calc_flag
_atom_site_refinement_flags_posn
_atom_site_refinement_flags_adp
_atom_site_refinement_flags_occupancy
_atom_site_disorder_assembly
_atom_site_disorder_group
C11 C 0.4710(5) 0.2316(8) 0.0498(4) 0.0381(16) Uani 1 1 d D . . . .
Br11 Br 0.54810(6) 0.30051(10) 0.17491(5) 0.0658(3) Uani 1 1 d . . . . .
C12 C 0.3829(4) 0.1276(7) 0.0257(4) 0.0337(15) Uani 1 1 d D . . . .
Br12 Br 0.33212(5) 0.04958(9) 0.11642(4) 0.0540(2) Uani 1 1 d . . . . .
C13 C 0.3297(5) 0.0798(7) -0.0662(4) 0.0383(15) Uani 1 1 d D . . . .
Br13 Br 0.20629(6) -0.05844(10) -0.10596(5) 0.0661(2) Uani 1 1 d . . . . .
C14 C 0.3659(5) 0.1378(8) -0.1329(4) 0.0500(18) Uani 1 1 d D . . . .
H14 H 0.3298 0.1064 -0.1951 0.060 Uiso 1 1 calc R U . . .
C15 C 0.4546(5) 0.2415(9) -0.1078(4) 0.0532(19) Uani 1 1 d D . . . .
H15 H 0.4785 0.2799 -0.1530 0.064 Uiso 1 1 calc R U . . .
C16 C 0.5083(5) 0.2889(8) -0.0158(4) 0.0467(17) Uani 1 1 d D . . . .
H16 H 0.5689 0.3586 0.0017 0.056 Uiso 1 1 calc R U . . .
C21 C 0.0722(5) 0.7264(8) 0.0415(4) 0.0415(16) Uani 1 1 d D . . . .
Br21 Br 0.11923(6) 0.79773(10) 0.16627(4) 0.0595(2) Uani 1 1 d . . . . .
C22 C 0.1358(4) 0.6209(7) 0.0146(4) 0.0338(15) Uani 1 1 d . . . . .
Br22 Br 0.27375(5) 0.54326(9) 0.10268(4) 0.0526(2) Uani 1 1 d . . . . .
C23 C 0.0982(4) 0.5767(7) -0.0783(4) 0.0366(15) Uani 1 1 d D . . . .
Br23 Br 0.18175(6) 0.43587(10) -0.12067(5) 0.0612(2) Uani 1 1 d . . . . .
C24 C -0.0004(5) 0.6347(8) -0.1434(4) 0.0406(15) Uani 1 1 d D . . . .
H24 H -0.0251 0.6035 -0.2059 0.049 Uiso 1 1 calc R U . . .
C25 C -0.0627(5) 0.7400(8) -0.1151(4) 0.0467(17) Uani 1 1 d . . . . .
H25 H -0.1295 0.7806 -0.1590 0.056 Uiso 1 1 calc R U . . .
C26 C -0.0271(5) 0.7852(8) -0.0228(4) 0.0437(17) Uani 1 1 d D . . . .
H26 H -0.0699 0.8552 -0.0041 0.052 Uiso 1 1 calc R U . . .

loop_
_atom_site_aniso_label
_atom_site_aniso_U_11
_atom_site_aniso_U_22
_atom_site_aniso_U_33
_atom_site_aniso_U_23
_atom_site_aniso_U_13
_atom_site_aniso_U_12
C11 0.039(3) 0.038(5) 0.031(3) 0.003(3) 0.007(3) 0.009(3)
Br11 0.0623(4) 0.0825(7) 0.0378(4) -0.0081(4) 0.0041(3) -0.0100(4)
C12 0.039(3) 0.036(4) 0.028(3) 0.008(3) 0.015(3) 0.011(3)
Br12 0.0579(4) 0.0644(6) 0.0469(4) 0.0157(3) 0.0284(3) 0.0062(4)
C13 0.046(3) 0.028(4) 0.043(4) 0.000(3) 0.021(3) 0.003(3)
Br13 0.0638(5) 0.0593(6) 0.0634(5) -0.0098(4) 0.0125(4) -0.0181(4)
C14 0.060(4) 0.052(5) 0.033(4) -0.004(3) 0.013(3) 0.014(4)
C15 0.062(4) 0.056(6) 0.054(5) 0.007(4) 0.036(4) 0.008(4)
C16 0.049(4) 0.041(5) 0.052(4) -0.002(3) 0.022(3) -0.001(3)
C21 0.048(4) 0.040(5) 0.037(4) 0.003(3) 0.017(3) -0.009(3)
Br21 0.0697(5) 0.0728(7) 0.0392(4) -0.0093(4) 0.0249(3) -0.0072(4)
C22 0.035(3) 0.032(4) 0.032(3) 0.007(3) 0.010(3) -0.002(3)
Br22 0.0412(4) 0.0670(6) 0.0422(4) 0.0121(3) 0.0086(3) 0.0051(3)
C23 0.040(3) 0.031(4) 0.039(4) 0.001(3) 0.017(3) -0.003(3)
Br23 0.0712(5) 0.0607(6) 0.0548(5) -0.0060(4) 0.0282(4) 0.0138(4)
C24 0.049(4) 0.036(5) 0.032(4) 0.000(3) 0.011(3) -0.005(3)
C25 0.039(3) 0.048(5) 0.043(4) 0.011(3) 0.005(3) 0.001(3)
C26 0.043(3) 0.045(5) 0.046(4) 0.003(3) 0.020(3) 0.002(3)

loop_
_atom_type_symbol
_atom_type_description
_atom_type_scat_dispersion_real
_atom_type_scat_dispersion_imag
_atom_type_scat_source
C C 0.0033 0.0016 'International Tables Vol C Tables 4.2.6.8 and 6.1.1.4'
H H 0.0000 0.0000 'International Tables Vol C Tables 4.2.6.8 and 6.1.1.4'
Br Br -0.2901 2.4595 'International Tables Vol C Tables 4.2.6.8 and 6.1.1.4'

loop_
_geom_angle_atom_site_label_1
_geom_angle_atom_site_label_2
_geom_angle_atom_site_label_3
_geom_angle
_geom_angle_site_symmetry_1
_geom_angle_site_symmetry_3
_geom_angle_publ_flag
C12 C11 C16 121.5(5) . . ?
C12 C11 Br11 121.4(4) . . ?
C16 C11 Br11 117.1(5) . . ?
C11 C12 C13 119.5(5) . . ?
C11 C12 Br12 121.1(4) . . ?
C13 C12 Br12 119.4(4) . . ?
C12 C13 C14 119.5(6) . . ?
C12 C13 Br13 122.3(4) . . ?
C14 C13 Br13 118.1(5) . . ?
C15 C14 C13 120.4(6) . . ?
C15 C14 H14 119.8 . . ?
C13 C14 H14 119.8 . . ?
C14 C15 C16 120.2(6) . . ?
C14 C15 H15 119.9 . . ?
C16 C15 H15 119.9 . . ?
C11 C16 C15 118.9(6) . . ?
C11 C16 H16 120.5 . . ?
C15 C16 H16 120.5 . . ?
C26 C21 C22 120.8(5) . . ?
C26 C21 Br21 117.6(5) . . ?
C22 C21 Br21 121.6(4) . . ?
C23 C22 C21 118.8(5) . . ?
C23 C22 Br22 120.5(4) . . ?
C21 C22 Br22 120.7(4) . . ?
C24 C23 C22 121.2(6) . . ?
C24 C23 Br23 117.6(4) . . ?
C22 C23 Br23 121.2(4) . . ?
C23 C24 C25 119.1(6) . . ?
C23 C24 H24 120.4 . . ?
C25 C24 H24 120.4 . . ?
C26 C25 C24 120.7(6) . . ?
C26 C25 H25 119.7 . . ?
C24 C25 H25 119.7 . . ?
C25 C26 C21 119.5(6) . . ?
C25 C26 H26 120.3 . . ?
C21 C26 H26 120.3 . . ?

loop_
_geom_bond_atom_site_label_1
_geom_bond_atom_site_label_2
_geom_bond_distance
_geom_bond_site_symmetry_2
_geom_bond_publ_flag
C11 C12 1.368(7) . ?
C11 C16 1.375(8) . ?
C11 Br11 1.889(5) . ?
C12 C13 1.376(7) . ?
C12 Br12 1.892(5) . ?
C13 C14 1.382(7) . ?
C13 Br13 1.873(6) . ?
C14 C15 1.370(9) . ?
C14 H14 0.9300 . ?
C15 C16 1.376(7) . ?
C15 H15 0.9300 . ?
C16 H16 0.9300 . ?
C21 C26 1.373(7) . ?
C21 C22 1.383(8) . ?
C21 Br21 1.882(6) . ?
C22 C23 1.377(7) . ?
C22 Br22 1.888(5) . ?
C23 C24 1.369(7) . ?
C23 Br23 1.888(6) . ?
C24 C25 1.381(8) . ?
C24 H24 0.9300 . ?
C25 C26 1.372(8) . ?
C25 H25 0.9300 . ?
C26 H26 0.9300 . ?

loop_
_geom_torsion_atom_site_label_1
_geom_torsion_atom_site_label_2
_geom_torsion_atom_site_label_3
_geom_torsion_atom_site_label_4
_geom_torsion
_geom_torsion_site_symmetry_1
_geom_torsion_site_symmetry_2
_geom_torsion_site_symmetry_3
_geom_torsion_site_symmetry_4
_geom_torsion_publ_flag
C16 C11 C12 C13 -0.4(9) . . . . ?
Br11 C11 C12 C13 -179.6(4) . . . . ?
C16 C11 C12 Br12 -179.9(5) . . . . ?
Br11 C11 C12 Br12 0.9(7) . . . . ?
C11 C12 C13 C14 -0.2(9) . . . . ?
Br12 C12 C13 C14 179.4(5) . . . . ?
C11 C12 C13 Br13 -178.6(5) . . . . ?
Br12 C12 C13 Br13 1.0(7) . . . . ?
C12 C13 C14 C15 0.4(9) . . . . ?
Br13 C13 C14 C15 178.9(5) . . . . ?
C13 C14 C15 C16 -0.1(10) . . . . ?
C12 C11 C16 C15 0.7(9) . . . . ?
Br11 C11 C16 C15 179.9(5) . . . . ?
C14 C15 C16 C11 -0.5(10) . . . . ?
C26 C21 C22 C23 0.5(9) . . . . ?
Br21 C21 C22 C23 -178.2(4) . . . . ?
C26 C21 C22 Br22 178.8(5) . . . . ?
Br21 C21 C22 Br22 0.1(7) . . . . ?
C21 C22 C23 C24 -0.3(9) . . . . ?
Br22 C22 C23 C24 -178.6(5) . . . . ?
C21 C22 C23 Br23 179.0(4) . . . . ?
Br22 C22 C23 Br23 0.8(7) . . . . ?
C22 C23 C24 C25 0.4(9) . . . . ?
Br23 C23 C24 C25 -179.0(5) . . . . ?
C23 C24 C25 C26 -0.6(9) . . . . ?
C24 C25 C26 C21 0.8(9) . . . . ?
C22 C21 C26 C25 -0.7(9) . . . . ?
Br21 C21 C26 C25 178.0(5) . . . . ?

_cod_database_fobs_code 2108847
